data_1551082
loop_
_publ_author_name
'Gong, Quan'
'Wen, Jialin'
'Zhang, Xumu'

_publ_section_title
;
 Desymmetrization of cyclic 1,3-diketones via Ir-catalyzed hydrogenation:
 an efficient approach to cyclic hydroxy ketones with a chiral quaternary
 carbon
;
_journal_name_full 'Chemical Science'
_journal_paper_doi 10.1039/C9SC01769K
_journal_year 2019
_chemical_absolute_configuration ad
_chemical_formula_moiety 'C13 H16 O2'
_chemical_formula_sum 'C13 H16 O2'
_chemical_formula_weight 204.26
_space_group_crystal_system orthorhombic
_space_group_IT_number 19
_space_group_name_Hall 'P 2ac 2ab'
_space_group_name_H-M_alt 'P 21 21 21'
_symmetry_space_group_name_Hall 'P 2ac 2ab'
_symmetry_space_group_name_H-M 'P 21 21 21'
_atom_sites_solution_hydrogens geom
_atom_sites_solution_primary dual
_audit_creation_date 2018-12-19
_audit_creation_method
;
Olex2 1.2
(compiled 2018.05.29 svn.r3508 for OlexSys, GUI svn.r5506)
;
_audit_update_record
;
2019-03-28 deposited with the CCDC.    2019-05-20 downloaded from the CCDC.
;
_cell_angle_alpha 90
_cell_angle_beta 90
_cell_angle_gamma 90
_cell_formula_units_Z 4
_cell_length_a 6.2989(3)
_cell_length_b 10.0377(5)
_cell_length_c 17.5539(9)
_cell_measurement_reflns_used 9821
_cell_measurement_temperature 100
_cell_measurement_theta_max 68.63
_cell_measurement_theta_min 4.40
_cell_volume 1109.87(10)
_computing_cell_refinement 'SAINT V8.38A (?, 2016)'
_computing_data_reduction 'SAINT V8.38A (?, 2016)'
_computing_molecular_graphics 'Olex2 (Dolomanov et al., 2009)'
_computing_publication_material 'Olex2 (Dolomanov et al., 2009)'
_computing_structure_refinement 'XL (Sheldrick, 2008)'
_computing_structure_solution 'ShelXT (Sheldrick, 2015)'
_diffrn_ambient_temperature 100.01
_diffrn_detector 'Bruker PHOTO 100 area detector'
_diffrn_detector_area_resol_mean 7.9
_diffrn_detector_type 'CCD area detector'
_diffrn_measured_fraction_theta_full 0.983
_diffrn_measured_fraction_theta_max 0.980
_diffrn_measurement_device 'three-circle diffractometer'
_diffrn_measurement_device_type 'Bruker PHOTO 100 area detector'
_diffrn_measurement_method '\w and \f scans'
_diffrn_radiation_monochromator 'mirror optics'
_diffrn_radiation_probe x-ray
_diffrn_radiation_type CuK\a
_diffrn_radiation_wavelength 1.54178
_diffrn_reflns_av_R_equivalents 0.0406
_diffrn_reflns_av_unetI/netI 0.0207
_diffrn_reflns_Laue_measured_fraction_full 0.983
_diffrn_reflns_Laue_measured_fraction_max 0.980
_diffrn_reflns_limit_h_max 7
_diffrn_reflns_limit_h_min -7
_diffrn_reflns_limit_k_max 10
_diffrn_reflns_limit_k_min -12
_diffrn_reflns_limit_l_max 18
_diffrn_reflns_limit_l_min -20
_diffrn_reflns_number 16724
_diffrn_reflns_point_group_measured_fraction_full 0.989
_diffrn_reflns_point_group_measured_fraction_max 0.986
_diffrn_reflns_theta_full 67.679
_diffrn_reflns_theta_max 68.606
_diffrn_reflns_theta_min 5.039
_diffrn_source 'microfocus sealed X-ray tube'
_diffrn_source_type 'Incoatec I\ms'
_diffrn_standards_number 0
_exptl_absorpt_coefficient_mu 0.644
_exptl_absorpt_correction_T_max 0.7531
_exptl_absorpt_correction_T_min 0.6372
_exptl_absorpt_correction_type multi-scan
_exptl_absorpt_process_details
'SADABS-2016/2 (Bruker,2016/2) was used for absorption correction. wR2(int) was 0.0823 before and 0.0515 after correction. The Ratio of minimum to maximum transmission is 0.8461. The \l/2 correction factor is Not present.'
_exptl_crystal_colour colourless
_exptl_crystal_colour_primary colourless
_exptl_crystal_density_diffrn 1.222
_exptl_crystal_description block
_exptl_crystal_F_000 440
_exptl_crystal_size_max 0.42
_exptl_crystal_size_mid 0.35
_exptl_crystal_size_min 0.26
_refine_diff_density_max 0.187
_refine_diff_density_min -0.122
_refine_diff_density_rms 0.027
_refine_ls_abs_structure_details
;
 Flack x determined using 825 quotients [(I+)-(I-)]/[(I+)+(I-)]
 (Parsons, Flack and Wagner, Acta Cryst. B69 (2013) 249-259).
;
_refine_ls_abs_structure_Flack -0.09(8)
_refine_ls_extinction_coef 0.025(3)
_refine_ls_extinction_expression Fc^*^=kFc[1+0.001xFc^2^\l^3^/sin(2\q)]^-1/4^
_refine_ls_extinction_method 'SHELXL-2016/6 (Sheldrick 2016)'
_refine_ls_goodness_of_fit_ref 1.098
_refine_ls_hydrogen_treatment constr
_refine_ls_matrix_type full
_refine_ls_number_parameters 139
_refine_ls_number_reflns 2026
_refine_ls_number_restraints 0
_refine_ls_restrained_S_all 1.098
_refine_ls_R_factor_all 0.0269
_refine_ls_R_factor_gt 0.0268
_refine_ls_shift/su_max 0.000
_refine_ls_shift/su_mean 0.000
_refine_ls_structure_factor_coef Fsqd
_refine_ls_weighting_details 'w=1/[\s^2^(Fo^2^)+(0.0318P)^2^+0.2051P] where P=(Fo^2^+2Fc^2^)/3'
_refine_ls_weighting_scheme calc
_refine_ls_wR_factor_gt 0.0675
_refine_ls_wR_factor_ref 0.0676
_reflns_Friedel_coverage 0.695
_reflns_Friedel_fraction_full 0.996
_reflns_Friedel_fraction_max 0.994
_reflns_number_gt 2016
_reflns_number_total 2026
_reflns_threshold_expression 'I > 2\s(I)'
_cod_data_source_file c9sc01769k2.cif
_cod_data_source_block cxy0591
_cod_database_code 1551082
_shelx_shelxl_version_number 2016/6
_shelx_space_group_comment
;
The symmetry employed for this shelxl refinement is uniquely defined
by the following loop, which should always be used as a source of
symmetry information in preference to the above space-group names.
They are only intended as comments.
;
_shelx_estimated_absorpt_t_max 0.850
_shelx_estimated_absorpt_t_min 0.774
_olex2_refinement_description
;
1. Fixed Uiso
 At 1.2 times of:
  All C(H) groups, All C(H,H) groups
 At 1.5 times of:
  All C(H,H,H) groups, All O(H) groups
2.a Ternary CH refined with riding coordinates:
 C13(H13)
2.b Secondary CH2 refined with riding coordinates:
 C5(H5A,H5B), C8(H8A,H8B), C9(H9A,H9B)
2.c Aromatic/amide H refined with riding coordinates:
 C1(H1A), C2(H2), C3(H3), C10(H10), C11(H11)
2.d Idealised Me refined as rotating group:
 C12(H12A,H12B,H12C)
2.e Idealised tetrahedral OH refined as rotating group:
 O1(H1)
;
_olex2_submission_special_instructions 'No special instructions were received'

loop_
_space_group_symop_operation_xyz
'x, y, z'
'x+1/2, -y+1/2, -z'
'-x, y+1/2, -z+1/2'
'-x+1/2, -y, z+1/2'

loop_
_atom_site_label
_atom_site_type_symbol
_atom_site_fract_x
_atom_site_fract_y
_atom_site_fract_z
_atom_site_U_iso_or_equiv
_atom_site_adp_type
_atom_site_occupancy
_atom_site_site_symmetry_order
_atom_site_calc_flag
_atom_site_refinement_flags_posn
O1 O 0.01017(17) 0.59839(11) 0.29393(7) 0.0241(3) Uani 1 1 d .
H1 H -0.116566 0.612168 0.281300 0.036 Uiso 1 1 calc GR
O2 O 0.58889(18) 0.67726(12) 0.26886(6) 0.0265(3) Uani 1 1 d .
C1 C 0.0164(3) 0.37452(15) 0.58007(9) 0.0243(4) Uani 1 1 d .
H1A H -0.058949 0.342750 0.623279 0.029 Uiso 1 1 calc R
C2 C 0.2186(3) 0.42828(16) 0.58843(10) 0.0250(4) Uani 1 1 d .
H2 H 0.282073 0.432756 0.637457 0.030 Uiso 1 1 calc R
C3 C 0.3279(3) 0.47548(15) 0.52513(9) 0.0219(4) Uani 1 1 d .
H3 H 0.466028 0.511909 0.531417 0.026 Uiso 1 1 calc R
C4 C 0.2380(3) 0.47019(14) 0.45239(9) 0.0190(3) Uani 1 1 d .
C5 C 0.3558(3) 0.52125(15) 0.38311(9) 0.0200(4) Uani 1 1 d .
H5A H 0.316110 0.466441 0.338444 0.024 Uiso 1 1 calc R
H5B H 0.510253 0.510226 0.391537 0.024 Uiso 1 1 calc R
C6 C 0.3095(2) 0.66875(15) 0.36517(8) 0.0181(4) Uani 1 1 d .
C7 C 0.4200(2) 0.71760(15) 0.29313(9) 0.0195(3) Uani 1 1 d .
C8 C 0.2885(3) 0.82615(16) 0.25609(9) 0.0238(4) Uani 1 1 d .
H8A H 0.254503 0.802784 0.202677 0.029 Uiso 1 1 calc R
H8B H 0.365557 0.912116 0.256700 0.029 Uiso 1 1 calc R
C9 C 0.0856(3) 0.83458(15) 0.30424(9) 0.0234(4) Uani 1 1 d .
H9A H -0.040973 0.846902 0.271532 0.028 Uiso 1 1 calc R
H9B H 0.093634 0.909156 0.341032 0.028 Uiso 1 1 calc R
C10 C -0.0744(3) 0.36761(15) 0.50805(9) 0.0230(4) Uani 1 1 d .
H10 H -0.211716 0.329946 0.501832 0.028 Uiso 1 1 calc R
C11 C 0.0353(2) 0.41578(14) 0.44507(9) 0.0213(4) Uani 1 1 d .
H11 H -0.028955 0.411538 0.396165 0.026 Uiso 1 1 calc R
C12 C 0.3906(3) 0.75957(16) 0.42956(9) 0.0245(4) Uani 1 1 d .
H12A H 0.542983 0.744842 0.436981 0.037 Uiso 1 1 calc GR
H12B H 0.314664 0.738742 0.476818 0.037 Uiso 1 1 calc GR
H12C H 0.365707 0.852928 0.415887 0.037 Uiso 1 1 calc GR
C13 C 0.0775(2) 0.69953(14) 0.34581(9) 0.0195(3) Uani 1 1 d .
H13 H -0.013944 0.703040 0.392350 0.023 Uiso 1 1 calc R

loop_
_atom_site_aniso_label
_atom_site_aniso_U_11
_atom_site_aniso_U_22
_atom_site_aniso_U_33
_atom_site_aniso_U_23
_atom_site_aniso_U_13
_atom_site_aniso_U_12
O1 0.0223(5) 0.0180(5) 0.0320(7) -0.0027(4) -0.0072(5) 0.0006(5)
O2 0.0209(6) 0.0325(6) 0.0261(6) 0.0017(5) 0.0028(5) 0.0030(5)
C1 0.0332(9) 0.0140(7) 0.0257(8) 0.0019(6) 0.0046(7) 0.0005(6)
C2 0.0358(9) 0.0169(8) 0.0224(8) 0.0010(6) -0.0039(7) 0.0013(7)
C3 0.0245(8) 0.0143(7) 0.0269(8) 0.0002(6) -0.0045(7) 0.0001(6)
C4 0.0234(8) 0.0104(7) 0.0233(8) 0.0003(6) 0.0002(6) 0.0039(6)
C5 0.0213(8) 0.0162(8) 0.0225(8) -0.0004(6) -0.0010(6) 0.0027(6)
C6 0.0193(8) 0.0147(7) 0.0202(8) -0.0007(6) -0.0001(6) -0.0008(6)
C7 0.0210(7) 0.0180(7) 0.0195(7) -0.0024(6) -0.0009(6) -0.0032(6)
C8 0.0279(8) 0.0197(8) 0.0236(8) 0.0036(6) 0.0033(6) 0.0017(7)
C9 0.0264(8) 0.0160(7) 0.0277(8) 0.0022(6) 0.0025(7) 0.0032(7)
C10 0.0247(8) 0.0127(7) 0.0316(9) 0.0013(6) -0.0006(7) -0.0012(6)
C11 0.0260(8) 0.0135(7) 0.0243(8) -0.0014(6) -0.0037(6) 0.0012(6)
C12 0.0319(9) 0.0194(8) 0.0221(8) -0.0023(6) -0.0011(6) -0.0058(7)
C13 0.0217(7) 0.0143(7) 0.0227(7) -0.0012(6) 0.0003(6) 0.0006(6)

loop_
_atom_type_symbol
_atom_type_description
_atom_type_scat_dispersion_real
_atom_type_scat_dispersion_imag
_atom_type_scat_source
C C 0.0181 0.0091 'International Tables Vol C Tables 4.2.6.8 and 6.1.1.4'
H H 0.0000 0.0000 'International Tables Vol C Tables 4.2.6.8 and 6.1.1.4'
O O 0.0492 0.0322 'International Tables Vol C Tables 4.2.6.8 and 6.1.1.4'

loop_
_geom_angle_atom_site_label_1
_geom_angle_atom_site_label_2
_geom_angle_atom_site_label_3
_geom_angle
C13 O1 H1 109.5
C2 C1 H1A 120.2
C10 C1 H1A 120.2
C10 C1 C2 119.51(16)
C1 C2 H2 120.0
C3 C2 C1 120.09(15)
C3 C2 H2 120.0
C2 C3 H3 119.5
C2 C3 C4 121.07(15)
C4 C3 H3 119.5
C3 C4 C5 121.46(14)
C11 C4 C3 118.05(14)
C11 C4 C5 120.50(14)
C4 C5 H5A 108.9
C4 C5 H5B 108.9
C4 C5 C6 113.34(13)
H5A C5 H5B 107.7
C6 C5 H5A 108.9
C6 C5 H5B 108.9
C7 C6 C5 113.07(13)
C7 C6 C12 105.49(12)
C7 C6 C13 100.76(12)
C12 C6 C5 110.84(12)
C13 C6 C5 114.82(13)
C13 C6 C12 111.10(13)
O2 C7 C6 125.68(14)
O2 C7 C8 124.57(14)
C8 C7 C6 109.74(13)
C7 C8 H8A 110.8
C7 C8 H8B 110.8
C7 C8 C9 104.98(13)
H8A C8 H8B 108.8
C9 C8 H8A 110.8
C9 C8 H8B 110.8
C8 C9 H9A 111.0
C8 C9 H9B 111.0
C8 C9 C13 103.89(12)
H9A C9 H9B 109.0
C13 C9 H9A 111.0
C13 C9 H9B 111.0
C1 C10 H10 120.0
C1 C10 C11 120.08(15)
C11 C10 H10 120.0
C4 C11 H11 119.4
C10 C11 C4 121.20(15)
C10 C11 H11 119.4
C6 C12 H12A 109.5
C6 C12 H12B 109.5
C6 C12 H12C 109.5
H12A C12 H12B 109.5
H12A C12 H12C 109.5
H12B C12 H12C 109.5
O1 C13 C6 106.33(12)
O1 C13 C9 109.47(12)
O1 C13 H13 112.0
C6 C13 C9 104.53(12)
C6 C13 H13 112.0
C9 C13 H13 112.0

loop_
_geom_bond_atom_site_label_1
_geom_bond_atom_site_label_2
_geom_bond_distance
O1 H1 0.8400
O1 C13 1.4282(18)
O2 C7 1.2155(19)
C1 H1A 0.9500
C1 C2 1.391(3)
C1 C10 1.390(2)
C2 H2 0.9500
C2 C3 1.390(2)
C3 H3 0.9500
C3 C4 1.398(2)
C4 C5 1.514(2)
C4 C11 1.394(2)
C5 H5A 0.9900
C5 H5B 0.9900
C5 C6 1.542(2)
C6 C7 1.524(2)
C6 C12 1.539(2)
C6 C13 1.532(2)
C7 C8 1.515(2)
C8 H8A 0.9900
C8 H8B 0.9900
C8 C9 1.535(2)
C9 H9A 0.9900
C9 H9B 0.9900
C9 C13 1.540(2)
C10 H10 0.9500
C10 C11 1.391(2)
C11 H11 0.9500
C12 H12A 0.9800
C12 H12B 0.9800
C12 H12C 0.9800
C13 H13 1.0000

loop_
_geom_torsion_atom_site_label_1
_geom_torsion_atom_site_label_2
_geom_torsion_atom_site_label_3
_geom_torsion_atom_site_label_4
_geom_torsion
O2 C7 C8 C9 176.29(14)
C1 C2 C3 C4 0.1(2)
C1 C10 C11 C4 0.7(2)
C2 C1 C10 C11 -0.8(2)
C2 C3 C4 C5 -179.96(14)
C2 C3 C4 C11 -0.2(2)
C3 C4 C5 C6 -91.48(17)
C3 C4 C11 C10 -0.2(2)
C4 C5 C6 C7 -177.14(13)
C4 C5 C6 C12 64.64(18)
C4 C5 C6 C13 -62.27(17)
C5 C4 C11 C10 179.55(14)
C5 C6 C7 O2 -30.7(2)
C5 C6 C7 C8 149.95(13)
C5 C6 C13 O1 -45.16(16)
C5 C6 C13 C9 -160.93(12)
C6 C7 C8 C9 -4.32(17)
C7 C6 C13 O1 76.67(13)
C7 C6 C13 C9 -39.10(14)
C7 C8 C9 C13 -20.20(16)
C8 C9 C13 O1 -75.89(15)
C8 C9 C13 C6 37.67(15)
C10 C1 C2 C3 0.4(2)
C11 C4 C5 C6 88.76(16)
C12 C6 C7 O2 90.61(18)
C12 C6 C7 C8 -88.76(15)
C12 C6 C13 O1 -171.93(12)
C12 C6 C13 C9 72.30(15)
C13 C6 C7 O2 -153.73(14)
C13 C6 C7 C8 26.90(15)
